data_7202242
loop_
_publ_author_name
'Gelbrich, Thomas'
'Hughes, David S.'
'Hursthouse, Michael B.'
'Threlfall, Terence L.'

_publ_section_title
;
 Packing similarity in polymorphs of sulfathiazole
;
_journal_issue 10
_journal_name_full CrystEngComm
_journal_page_first 1328
_journal_paper_doi 10.1039/b807898j
_journal_volume 10
_journal_year 2008
_chemical_formula_sum 'C9 H9 N3 O2 S2'
_chemical_formula_weight 255.31
_chemical_name_systematic
;
?
;
_space_group_IT_number 14
_symmetry_cell_setting monoclinic
_symmetry_space_group_name_Hall '-P 2ybc'
_symmetry_space_group_name_H-M 'P 1 21/c 1'
_atom_sites_solution_hydrogens geom
_atom_sites_solution_primary direct
_atom_sites_solution_secondary difmap
_audit_creation_method SHELXL-97
_cell_angle_alpha 90.00
_cell_angle_beta 94.01(3)
_cell_angle_gamma 90.00
_cell_formula_units_Z 4
_cell_length_a 8.193(2)
_cell_length_b 8.538(2)
_cell_length_c 15.437(3)
_cell_measurement_temperature 150(2)
_cell_volume 1077.2(4)
_computing_structure_refinement 'SHELXL-97 (Sheldrick, 1997)'
_diffrn_ambient_temperature 150(2)
_diffrn_detector_area_resol_mean 9.091
_diffrn_measured_fraction_theta_full 0.999
_diffrn_measured_fraction_theta_max 0.999
_diffrn_measurement_device_type 'Bruker-Nonius 95mm CCD camera on \k-goniostat'
_diffrn_measurement_method '\f & \w scans'
_diffrn_radiation_monochromator graphite
_diffrn_radiation_source 'Bruker-Nonius FR591 rotating anode'
_diffrn_radiation_type MoK\a
_diffrn_radiation_wavelength 0.71073
_diffrn_reflns_av_R_equivalents 0.0341
_diffrn_reflns_av_sigmaI/netI 0.0259
_diffrn_reflns_limit_h_max 9
_diffrn_reflns_limit_h_min -9
_diffrn_reflns_limit_k_max 10
_diffrn_reflns_limit_k_min -9
_diffrn_reflns_limit_l_max 18
_diffrn_reflns_limit_l_min -18
_diffrn_reflns_number 10998
_diffrn_reflns_theta_full 25.00
_diffrn_reflns_theta_max 25.02
_diffrn_reflns_theta_min 2.49
_exptl_absorpt_coefficient_mu 0.482
_exptl_absorpt_correction_T_max 0.9313
_exptl_absorpt_correction_T_min 0.9098
_exptl_absorpt_correction_type multi-scan
_exptl_absorpt_process_details 'SADABS V2.10 (Sheldrick, 2003)'
_exptl_crystal_colour colourless
_exptl_crystal_density_diffrn 1.574
_exptl_crystal_density_method 'not measured'
_exptl_crystal_description block
_exptl_crystal_F_000 528
_exptl_crystal_size_max 0.20
_exptl_crystal_size_mid 0.15
_exptl_crystal_size_min 0.15
_refine_diff_density_max 0.235
_refine_diff_density_min -0.479
_refine_diff_density_rms 0.056
_refine_ls_extinction_method none
_refine_ls_goodness_of_fit_ref 1.055
_refine_ls_hydrogen_treatment mixed
_refine_ls_matrix_type full
_refine_ls_number_parameters 181
_refine_ls_number_reflns 1893
_refine_ls_number_restraints 0
_refine_ls_restrained_S_all 1.055
_refine_ls_R_factor_all 0.0335
_refine_ls_R_factor_gt 0.0310
_refine_ls_shift/su_max 0.001
_refine_ls_shift/su_mean 0.000
_refine_ls_structure_factor_coef Fsqd
_refine_ls_weighting_details 'calc w=1/[\s^2^(Fo^2^)+(0.0450P)^2^+0.7248P] where P=(Fo^2^+2Fc^2^)/3'
_refine_ls_weighting_scheme calc
_refine_ls_wR_factor_gt 0.0812
_refine_ls_wR_factor_ref 0.0827
_reflns_number_gt 1771
_reflns_number_total 1893
_reflns_threshold_expression >2sigma(I)
_cod_data_source_file b807898j.txt
_cod_data_source_block form_IV
_cod_original_sg_symbol_H-M P21/c
_cod_database_code 7202242

loop_
_symmetry_equiv_pos_as_xyz
'x, y, z'
'-x, y+1/2, -z+1/2'
'-x, -y, -z'
'x, -y-1/2, z-1/2'

loop_
_atom_site_label
_atom_site_type_symbol
_atom_site_fract_x
_atom_site_fract_y
_atom_site_fract_z
_atom_site_U_iso_or_equiv
_atom_site_adp_type
_atom_site_occupancy
_atom_site_symmetry_multiplicity
_atom_site_calc_flag
_atom_site_refinement_flags
_atom_site_disorder_assembly
_atom_site_disorder_group
S11 S 0.72911(5) 0.10805(5) 0.61714(3) 0.01635(15) Uani 1 1 d . . .
S12 S 0.78781(7) 0.33354(6) 0.45120(3) 0.02974(17) Uani 1 1 d . . .
O11 O 0.63364(15) 0.02699(14) 0.67837(8) 0.0218(3) Uani 1 1 d . . .
O12 O 0.74220(15) 0.03243(15) 0.53434(8) 0.0226(3) Uani 1 1 d . . .
N11 N 1.39656(19) 0.18311(19) 0.79035(10) 0.0196(3) Uani 1 1 d . . .
N12 N 0.65663(18) 0.28125(17) 0.61053(9) 0.0189(3) Uani 1 1 d . . .
N13 N 0.67330(18) 0.53000(17) 0.55278(10) 0.0189(3) Uani 1 1 d . . .
C11 C 1.2409(2) 0.16591(18) 0.74689(11) 0.0164(4) Uani 1 1 d . . .
C12 C 1.1046(2) 0.2289(2) 0.78418(11) 0.0189(4) Uani 1 1 d . . .
C13 C 0.9500(2) 0.2127(2) 0.74370(11) 0.0186(4) Uani 1 1 d . . .
C14 C 0.9288(2) 0.12985(19) 0.66592(11) 0.0161(4) Uani 1 1 d . . .
C15 C 1.0627(2) 0.0658(2) 0.62891(11) 0.0169(4) Uani 1 1 d . . .
C16 C 1.2185(2) 0.0828(2) 0.66907(11) 0.0173(4) Uani 1 1 d . . .
C17 C 0.6999(2) 0.3757(2) 0.54814(11) 0.0175(4) Uani 1 1 d . . .
C18 C 0.7213(2) 0.6171(2) 0.48362(12) 0.0256(4) Uani 1 1 d . . .
C19 C 0.7855(3) 0.5308(2) 0.42364(14) 0.0341(5) Uani 1 1 d . . .
H10 H 1.477(3) 0.153(3) 0.7580(15) 0.029(6) Uiso 1 1 d . . .
H11 H 1.411(3) 0.276(3) 0.8087(14) 0.026(6) Uiso 1 1 d . . .
H12 H 1.120(3) 0.284(3) 0.8371(14) 0.026(5) Uiso 1 1 d . . .
H13 H 0.858(3) 0.255(2) 0.7688(13) 0.020(5) Uiso 1 1 d . . .
H15 H 1.049(2) 0.011(2) 0.5790(14) 0.020(5) Uiso 1 1 d . . .
H16 H 1.307(3) 0.044(2) 0.6408(12) 0.018(5) Uiso 1 1 d . . .
H17 H 0.635(3) 0.571(3) 0.6000(15) 0.031(6) Uiso 1 1 d . . .
H18 H 0.705(3) 0.725(3) 0.4850(14) 0.031(6) Uiso 1 1 d . . .
H19 H 0.826(3) 0.559(3) 0.3727(17) 0.042(7) Uiso 1 1 d . . .

loop_
_atom_site_aniso_label
_atom_site_aniso_U_11
_atom_site_aniso_U_22
_atom_site_aniso_U_33
_atom_site_aniso_U_23
_atom_site_aniso_U_13
_atom_site_aniso_U_12
S11 0.0156(3) 0.0158(2) 0.0180(2) -0.00017(15) 0.00376(17) 0.00174(15)
S12 0.0439(3) 0.0259(3) 0.0208(3) 0.00337(18) 0.0127(2) 0.0072(2)
O11 0.0195(7) 0.0188(6) 0.0280(7) 0.0039(5) 0.0082(5) 0.0007(5)
O12 0.0219(7) 0.0252(7) 0.0207(7) -0.0073(5) 0.0020(5) 0.0026(5)
N11 0.0171(8) 0.0187(8) 0.0233(8) -0.0038(6) 0.0026(6) 0.0002(6)
N12 0.0190(8) 0.0185(8) 0.0196(7) 0.0021(6) 0.0037(6) 0.0039(6)
N13 0.0202(8) 0.0182(8) 0.0181(8) 0.0005(6) 0.0002(6) 0.0016(6)
C11 0.0193(9) 0.0119(8) 0.0183(9) 0.0034(6) 0.0024(7) -0.0004(6)
C12 0.0231(10) 0.0166(9) 0.0176(9) -0.0028(7) 0.0044(7) 0.0007(7)
C13 0.0182(9) 0.0192(9) 0.0193(9) -0.0004(7) 0.0073(7) 0.0034(7)
C14 0.0164(9) 0.0141(8) 0.0180(8) 0.0029(6) 0.0021(7) 0.0009(6)
C15 0.0203(9) 0.0155(8) 0.0153(9) -0.0001(7) 0.0042(7) 0.0020(7)
C16 0.0166(9) 0.0173(8) 0.0191(9) 0.0013(7) 0.0073(7) 0.0027(7)
C17 0.0151(9) 0.0213(9) 0.0158(9) -0.0001(7) -0.0006(7) 0.0008(7)
C18 0.0288(11) 0.0228(10) 0.0250(10) 0.0074(8) 0.0002(8) 0.0001(8)
C19 0.0462(13) 0.0311(11) 0.0264(11) 0.0110(9) 0.0116(10) 0.0041(9)

loop_
_atom_type_symbol
_atom_type_description
_atom_type_scat_dispersion_real
_atom_type_scat_dispersion_imag
_atom_type_scat_source
C C 0.0033 0.0016 'International Tables Vol C Tables 4.2.6.8 and 6.1.1.4'
H H 0.0000 0.0000 'International Tables Vol C Tables 4.2.6.8 and 6.1.1.4'
N N 0.0061 0.0033 'International Tables Vol C Tables 4.2.6.8 and 6.1.1.4'
O O 0.0106 0.0060 'International Tables Vol C Tables 4.2.6.8 and 6.1.1.4'
S S 0.1246 0.1234 'International Tables Vol C Tables 4.2.6.8 and 6.1.1.4'

loop_
_geom_angle_atom_site_label_1
_geom_angle_atom_site_label_2
_geom_angle_atom_site_label_3
_geom_angle
_geom_angle_site_symmetry_1
_geom_angle_site_symmetry_3
_geom_angle_publ_flag
O12 S11 O11 116.26(8) . . ?
O12 S11 N12 114.14(8) . . ?
O11 S11 N12 105.66(8) . . ?
O12 S11 C14 107.55(8) . . ?
O11 S11 C14 107.45(8) . . ?
N12 S11 C14 105.06(8) . . ?
C19 S12 C17 90.70(9) . . ?
C17 N12 S11 119.62(13) . . ?
C17 N13 C18 115.64(16) . . ?
C16 C11 C12 119.23(16) . . ?
C16 C11 N11 121.59(16) . . ?
C12 C11 N11 119.14(16) . . ?
C13 C12 C11 120.61(16) . . ?
C12 C13 C14 119.75(16) . . ?
C15 C14 C13 120.08(16) . . ?
C15 C14 S11 121.38(14) . . ?
C13 C14 S11 118.54(14) . . ?
C14 C15 C16 120.33(17) . . ?
C15 C16 C11 119.98(17) . . ?
N12 C17 N13 120.53(16) . . ?
N12 C17 S12 130.32(14) . . ?
N13 C17 S12 109.12(13) . . ?
C19 C18 N13 112.98(18) . . ?
C18 C19 S12 111.56(16) . . ?

loop_
_geom_bond_atom_site_label_1
_geom_bond_atom_site_label_2
_geom_bond_distance
_geom_bond_site_symmetry_2
_geom_bond_publ_flag
S11 O12 1.4427(13) . ?
S11 O11 1.4448(13) . ?
S11 N12 1.5941(15) . ?
S11 C14 1.7625(18) . ?
S12 C19 1.737(2) . ?
S12 C17 1.7431(18) . ?
N11 C11 1.407(2) . ?
N12 C17 1.323(2) . ?
N13 C17 1.338(2) . ?
N13 C18 1.381(2) . ?
C11 C16 1.396(2) . ?
C11 C12 1.399(3) . ?
C12 C13 1.379(3) . ?
C13 C14 1.394(2) . ?
C14 C15 1.385(3) . ?
C15 C16 1.386(3) . ?
C18 C19 1.321(3) . ?

loop_
_geom_hbond_atom_site_label_D
_geom_hbond_atom_site_label_H
_geom_hbond_atom_site_label_A
_geom_hbond_distance_DH
_geom_hbond_distance_HA
_geom_hbond_distance_DA
_geom_hbond_angle_DHA
_geom_hbond_site_symmetry_A
N11 H10 O11 0.89(2) 2.13(3) 3.001(2) 165(2) 1_655
N11 H11 O11 0.85(2) 2.19(2) 2.989(2) 157.8(19) 2_756
N13 H17 N11 0.89(2) 1.98(2) 2.845(2) 166(2) 2_756

loop_
_geom_torsion_atom_site_label_1
_geom_torsion_atom_site_label_2
_geom_torsion_atom_site_label_3
_geom_torsion_atom_site_label_4
_geom_torsion
_geom_torsion_site_symmetry_1
_geom_torsion_site_symmetry_2
_geom_torsion_site_symmetry_3
_geom_torsion_site_symmetry_4
_geom_torsion_publ_flag
O12 S11 N12 C17 -39.22(16) . . . . ?
O11 S11 N12 C17 -168.20(13) . . . . ?
C14 S11 N12 C17 78.35(15) . . . . ?
C16 C11 C12 C13 -1.6(3) . . . . ?
N11 C11 C12 C13 -179.34(16) . . . . ?
C11 C12 C13 C14 1.5(3) . . . . ?
C12 C13 C14 C15 -0.8(3) . . . . ?
C12 C13 C14 S11 178.72(13) . . . . ?
O12 S11 C14 C15 -6.00(16) . . . . ?
O11 S11 C14 C15 119.85(15) . . . . ?
N12 S11 C14 C15 -127.96(14) . . . . ?
O12 S11 C14 C13 174.47(13) . . . . ?
O11 S11 C14 C13 -59.68(15) . . . . ?
N12 S11 C14 C13 52.51(15) . . . . ?
C13 C14 C15 C16 0.3(3) . . . . ?
S11 C14 C15 C16 -179.18(13) . . . . ?
C14 C15 C16 C11 -0.5(3) . . . . ?
C12 C11 C16 C15 1.1(2) . . . . ?
N11 C11 C16 C15 178.79(15) . . . . ?
S11 N12 C17 N13 -164.09(13) . . . . ?
S11 N12 C17 S12 17.9(2) . . . . ?
C18 N13 C17 N12 -179.19(16) . . . . ?
C18 N13 C17 S12 -0.82(19) . . . . ?
C19 S12 C17 N12 178.96(18) . . . . ?
C19 S12 C17 N13 0.80(14) . . . . ?
C17 N13 C18 C19 0.4(3) . . . . ?
N13 C18 C19 S12 0.3(2) . . . . ?
C17 S12 C19 C18 -0.63(18) . . . . ?

loop_
_cod_related_entry_id
_cod_related_entry_database
_cod_related_entry_code
1 ChemSpider 5148
